data_1530452
loop_
_publ_author_name
'Mukhtarova, N.N.'
'Rastsvetaeva, R.K.'
'Ilyukhin, V.V.'
'Belov, N.V.'

_publ_section_title
;
 Crystal structure of Na3 In (S O4)3 (H2 O)3
;
_journal_name_full 'Doklady Akademii Nauk SSSR'
_journal_page_first 602
_journal_page_last 606
_journal_volume 244
_journal_year 1979
_chemical_formula_sum 'H6 In Na3 O15 S3'
_chemical_name_systematic 'Na3 In (S O4)3 (H2 O)3'
_space_group_IT_number 147
_symmetry_space_group_name_Hall '-P 3'
_symmetry_space_group_name_H-M 'P -3'
_cell_angle_alpha 90
_cell_angle_beta 90
_cell_angle_gamma 120
_cell_formula_units_Z 6
_cell_length_a 15.72
_cell_length_b 15.72
_cell_length_c 8.772
_cell_volume 1877.303
_citation_journal_id_ASTM DANKAS
_cod_data_source_file Mukhtarova_DANKAS_1979_461.cif
_cod_data_source_block H6In1Na3O15S3
_cod_original_formula_sum 'H6 In1 Na3 O15 S3'
_cod_database_code 1530452

loop_
_symmetry_equiv_pos_as_xyz
x,y,z
-y,x-y,z
-x+y,-x,z
-x,-y,-z
y,-x+y,-z
x-y,x,-z

loop_
_atom_site_label
_atom_site_type_symbol
_atom_site_fract_x
_atom_site_fract_y
_atom_site_fract_z
_atom_site_occupancy
_atom_site_U_iso_or_equiv
O4 O-2 0.1027 0.2607 0.3063 1 0.0
In2 In+3 0 0 0.5 1 0.0
S1 S+6 0.0241 0.1713 0.2447 1 0.0
O7 O-2 0.2588 0.5386 0.8279 1 0.0
O11 O-2 0.1419 0.409 -0.0161 1 0.0
Na1 Na+1 0.2506 0.2198 0.1006 1 0.0
O8 O-2 0.3864 0.5907 0.5515 1 0.0
S3 S+6 0.1715 0.5071 0.9304 1 0.0
O1 O-2 0.0685 0.1315 0.1337 1 0.0
In3 In+3 0.3333 0.6667 0.19 1 0.0
O2 O-2 0.1242 0.0268 0.3676 1 0.0
O15 O-2 0.0489 0.412 0.2992 1 0.0
O12 O-2 0.5107 0.4173 0.1534 1 0.0
S2 S+6 0.328 0.5041 0.4475 1 0.0
O5 O-2 0.2871 0.5366 0.3204 1 0.0
In1 In+3 0 0 0 1 0.0
In4 In+3 0.3333 0.6667 0.6891 1 0.0
O14 O-2 0.3106 0.3908 0.0744 1 0.0
O6 O-2 0.203 0.577 0.0612 1 0.0
O10 O-2 0.2466 0.4264 0.5325 1 0.0
Na2 Na+1 0.4166 0.1054 0.1952 1 0.0
O9 O-2 0.3976 0.4766 0.388 1 0.0
Na3 Na+1 0.4439 0.3596 0.432 1 0.0
O3 O-2 0.2344 0.0499 0.1644 1 0.0
O13 O-2 0.2789 0.2466 0.3681 1 0.0
